data_7058163
loop_
_publ_author_name
'Chen, Yuan'
'Fuyue, Liuting'
'Wang, Gangqiang'
'Wang, Hang'
'Lu, Chun'
'Guo, Haibing'
'St. Amant, Chiara'
'Sun, Shaofa'
'Xing, Yalan'

_publ_section_title
;
 Synthesis of 1,2,4-oxadiazolidines via [3+2] cycloaddition of nitrones
 with carbodiimides
;
_journal_issue 11
_journal_name_full 'New Journal of Chemistry'
_journal_page_first 4329
_journal_paper_doi 10.1039/C9NJ00030E
_journal_volume 43
_journal_year 2019
_chemical_absolute_configuration unk
_chemical_formula_moiety 'C21 H18 F N3 O'
_chemical_formula_sum 'C21 H18 F N3 O'
_chemical_formula_weight 347.38
_chemical_name_systematic 1
_space_group_crystal_system monoclinic
_space_group_IT_number 4
_space_group_name_Hall 'P 2yb'
_space_group_name_H-M_alt 'P 1 21 1'
_symmetry_space_group_name_Hall 'P 2yb'
_symmetry_space_group_name_H-M 'P 1 21 1'
_atom_sites_solution_hydrogens geom
_atom_sites_solution_primary dual
_audit_creation_date 2018-11-28
_audit_creation_method
;
Olex2 1.2
(compiled 2018.05.29 svn.r3508 for OlexSys, GUI svn.r5506)
;
_audit_update_record
;
2018-12-19 deposited with the CCDC.
2019-02-08 downloaded from the CCDC.
;
_cell_angle_alpha 90
_cell_angle_beta 91.446(2)
_cell_angle_gamma 90
_cell_formula_units_Z 8
_cell_length_a 9.1744(2)
_cell_length_b 23.9422(5)
_cell_length_c 16.3375(4)
_cell_measurement_reflns_used 10391
_cell_measurement_temperature 293(2)
_cell_measurement_theta_max 76.3140
_cell_measurement_theta_min 3.2750
_cell_volume 3587.48(14)
_computing_cell_refinement 'CrysAlisPro 1.171.39.34b (Rigaku OD, 2017)'
_computing_data_collection 'CrysAlisPro 1.171.39.34b (Rigaku OD, 2017)'
_computing_data_reduction 'CrysAlisPro 1.171.39.34b (Rigaku OD, 2017)'
_computing_molecular_graphics 'Olex2 (Dolomanov et al., 2009)'
_computing_publication_material 'Olex2 (Dolomanov et al., 2009)'
_computing_structure_refinement 'ShelXL (Sheldrick, 2015)'
_computing_structure_solution 'ShelXT (Sheldrick, 2015)'
_diffrn_ambient_temperature 293(2)
_diffrn_detector 'CCD plate'
_diffrn_detector_type HyPix
_diffrn_measured_fraction_theta_full 0.996
_diffrn_measured_fraction_theta_max 0.960
_diffrn_measurement_details
;
List of Runs (angles in degrees, time in seconds):

  # Type    Start    End  Width  t~exp~   \w     \q     \k     \f   Frames
#--------------------------------------------------------------------------
  1  \w    -29.00   3.00   0.50    0.28    --  -43.80  82.00  43.00   64
  2  \w    -72.00 -35.00   0.50    0.28    --  -43.80  82.00  43.00   74
  3  \w    -93.00 -68.00   0.50    1.14    --  -90.25  82.00  43.00   50
  4  \w   -117.00 -13.00   0.50    0.28    --  -43.80 -82.00 -77.00  208
  5  \w     41.00  66.00   0.50    0.28    --   43.80  82.00  43.00   50
  6  \w     82.00 177.00   0.50    1.14    --  111.75  82.00  43.00  190
  7  \w    120.00 174.00   0.50    1.14    --  111.75  77.00   0.00  108
  8  \w    130.00 174.00   0.50    1.14    --  111.75 125.00 -90.00   88
  9  \w    100.00 126.00   0.50    1.14    --  111.75 125.00 -90.00   52
 10  \w     77.00 122.00   0.50    0.28    --   43.80 178.00 -30.00   90
 11  \w     38.00 134.00   0.50    1.14    --  111.75 -61.00 -30.00  192
 12  \w    108.00 136.00   0.50    1.14    --  111.75 -82.00 -77.00   56
 13  \w     69.00 121.00   0.50    1.14    --  111.75-125.00-180.00  104
 14  \w     54.00  94.00   0.50    1.14    --  111.75 -82.00 -77.00   80
 15  \w     52.00 107.00   0.50    1.14    --  111.75 -94.00-120.00  110
 16  \w     38.00  64.00   0.50    1.14    --  111.75-125.00-180.00   52
 17  \w      0.00  78.00   0.50    0.28    --   43.80 -99.00  90.00  156
 18  \w     38.00  78.00   0.50    1.14    --  111.75 -94.00 120.00   80
 19  \w    -86.00 -61.00   0.50    1.14    --  -90.25 -82.00 -77.00   50
 20  \w   -164.00 -86.00   0.50    1.14    --  -90.25 -94.00   0.00  156
 21  \w   -160.00 -62.00   0.50    1.14    --  -90.25 -77.00 -30.00  196
;
_diffrn_measurement_device 'four-circle diffractometer'
_diffrn_measurement_device_type 'XtaLAB Synergy, Dualflex, HyPix'
_diffrn_measurement_method '\w scans'
_diffrn_orient_matrix_type 'CrysAlisPro convention (1999,Acta A55,543-557)'
_diffrn_orient_matrix_UB_11 -0.0898603000
_diffrn_orient_matrix_UB_12 -0.0540324000
_diffrn_orient_matrix_UB_13 0.0076384000
_diffrn_orient_matrix_UB_21 -0.0388731000
_diffrn_orient_matrix_UB_22 0.0164008000
_diffrn_orient_matrix_UB_23 0.0880173000
_diffrn_orient_matrix_UB_31 -0.1365347000
_diffrn_orient_matrix_UB_32 0.0308373000
_diffrn_orient_matrix_UB_33 -0.0330127000
_diffrn_radiation_monochromator mirror
_diffrn_radiation_probe x-ray
_diffrn_radiation_type CuK\a
_diffrn_radiation_wavelength 1.54184
_diffrn_reflns_av_R_equivalents 0.0648
_diffrn_reflns_av_unetI/netI 0.0515
_diffrn_reflns_Laue_measured_fraction_full 0.996
_diffrn_reflns_Laue_measured_fraction_max 0.960
_diffrn_reflns_limit_h_max 11
_diffrn_reflns_limit_h_min -11
_diffrn_reflns_limit_k_max 29
_diffrn_reflns_limit_k_min -21
_diffrn_reflns_limit_l_max 18
_diffrn_reflns_limit_l_min -20
_diffrn_reflns_number 23757
_diffrn_reflns_point_group_measured_fraction_full 0.734
_diffrn_reflns_point_group_measured_fraction_max 0.694
_diffrn_reflns_theta_full 67.684
_diffrn_reflns_theta_max 76.886
_diffrn_reflns_theta_min 2.705
_diffrn_source 'micro-focus sealed X-ray tube'
_diffrn_source_type 'PhotonJet (Cu) X-ray Source'
_exptl_absorpt_coefficient_mu 0.718
_exptl_absorpt_correction_T_max 1.00000
_exptl_absorpt_correction_T_min 0.58545
_exptl_absorpt_correction_type multi-scan
_exptl_absorpt_process_details
;
CrysAlisPro 1.171.39.34b (Rigaku Oxford Diffraction, 2017)
Empirical absorption correction using spherical harmonics,
 implemented in SCALE3 ABSPACK scaling algorithm.
;
_exptl_crystal_colour 'clear colourless'
_exptl_crystal_colour_lustre clear
_exptl_crystal_colour_primary colourless
_exptl_crystal_density_diffrn 1.286
_exptl_crystal_description block
_exptl_crystal_F_000 1456
_exptl_crystal_size_max 0.3
_exptl_crystal_size_mid 0.1
_exptl_crystal_size_min 0.1
_refine_diff_density_max 0.510
_refine_diff_density_min -0.552
_refine_diff_density_rms 0.117
_refine_ls_abs_structure_details
;
 Flack x determined using 2078 quotients [(I+)-(I-)]/[(I+)+(I-)]
 (Parsons, Flack and Wagner, Acta Cryst. B69 (2013) 249-259).
;
_refine_ls_abs_structure_Flack 0.21(16)
_refine_ls_extinction_method none
_refine_ls_goodness_of_fit_ref 1.007
_refine_ls_hydrogen_treatment constr
_refine_ls_matrix_type full
_refine_ls_number_parameters 929
_refine_ls_number_reflns 10531
_refine_ls_number_restraints 65
_refine_ls_restrained_S_all 1.533
_refine_ls_R_factor_all 0.1358
_refine_ls_R_factor_gt 0.1235
_refine_ls_shift/su_max 0.002
_refine_ls_shift/su_mean 0.000
_refine_ls_structure_factor_coef Fsqd
_refine_ls_weighting_details 'w=1/[\s^2^(Fo^2^)+(0.2000P)^2^] where P=(Fo^2^+2Fc^2^)/3'
_refine_ls_weighting_scheme calc
_refine_ls_wR_factor_gt 0.1640
_refine_ls_wR_factor_ref 0.2295
_reflns_Friedel_coverage 0.412
_reflns_Friedel_fraction_full 0.457
_reflns_Friedel_fraction_max 0.416
_reflns_number_gt 8470
_reflns_number_total 10531
_reflns_threshold_expression 'I > 2\s(I)'
_cod_data_source_file c9nj00030e2.cif
_cod_data_source_block fengchuanqi-cy-36-2
_cod_depositor_comments 'Adding full bibliography for 7058163--7058164.cif.'
_cod_database_code 7058163
_shelx_shelxl_version_number 2018/3
_chemical_oxdiff_formula 'C O N H'
_shelx_space_group_comment
;
The symmetry employed for this shelxl refinement is uniquely defined
by the following loop, which should always be used as a source of
symmetry information in preference to the above space-group names.
They are only intended as comments.
;
_reflns_odcompleteness_completeness 99.70
_reflns_odcompleteness_iscentric 1
_reflns_odcompleteness_theta 66.97
_olex2_refinement_description
;
1. Fixed Uiso
 At 1.2 times of:
  All C(H) groups
 At 1.5 times of:
  All C(H,H,H) groups
2. Rigid bond restraints
 F53, C31
 with sigma for 1-2 distances of 0.01 and sigma for 1-3 distances of 0.01
 O89, N88
 with sigma for 1-2 distances of 0.01 and sigma for 1-3 distances of 0.01
 C57, C58, C59
 with sigma for 1-2 distances of 0.01 and sigma for 1-3 distances of 0.01
 C84, C85
 with sigma for 1-2 distances of 0.01 and sigma for 1-3 distances of 0.01
 F79, C58
 with sigma for 1-2 distances of 0.01 and sigma for 1-3 distances of 0.01
 F105, C85
 with sigma for 1-2 distances of 0.01 and sigma for 1-3 distances of 0.01
 C80, C85
 with sigma for 1-2 distances of 0.01 and sigma for 1-3 distances of 0.01
 C80, C81
 with sigma for 1-2 distances of 0.01 and sigma for 1-3 distances of 0.01
3. Uiso/Uaniso restraints and constraints
F53 \\sim C31: within 2A with sigma of 0.002 and sigma for terminal atoms of
0.004
O89 \\sim N88: within 2A with sigma of 0.002 and sigma for terminal atoms of
0.004
C57 \\sim C58 \\sim C59: within 2A with sigma of 0.002 and sigma for terminal
atoms of 0.004
C84 \\sim C85: within 2A with sigma of 0.002 and sigma for terminal atoms of
0.004
F79 \\sim C58: within 2A with sigma of 0.002 and sigma for terminal atoms of
0.004
F105 \\sim C85: within 2A with sigma of 0.002 and sigma for terminal atoms of
0.004
C80 \\sim C85: within 2A with sigma of 0.002 and sigma for terminal atoms of
0.004
C80 \\sim C81: within 2A with sigma of 0.002 and sigma for terminal atoms of
0.004
Uanis(F79) = Uanis(C58)
Uanis(F105) = Uanis(C85)
4.a Ternary CH refined with riding coordinates:
 C34(H34), C61(H61), C87(H87), C7(H7)
4.b Aromatic/amide H refined with riding coordinates:
 C32(H32), C13(H13), C82(H82), C73(H73), C9(H9), C55(H55), C70(H70), C92(H92),
 C28(H28), C59(H59), C16(H16), C66(H66), C74(H74), C12(H12), C11(H11), C20(H20),
  C18(H18), C49(H49), C56(H56), C76(H76), C80(H80), C77(H77), C2(H2), C46(H46),
 C68(H68), C45(H45), C50(H50), C43(H43), C84(H84), C96(H96), C83(H83), C6(H6),
 C95(H95), C4(H4), C48(H48), C69(H69), C99(H99), C93(H93), C30(H30), C19(H19),
 C39(H39), C29(H29), C17(H17), C94(H94), C3(H3), C100(H100), C41(H41), C42(H42),
  C67(H67), C75(H75), C103(H103), C57(H57), C5(H5), C40(H40), C101(H101),
 C102(H102)
4.c Idealised Me refined as rotating group:
 C78(H78A,H78B,H78C), C104(H10A,H10B,H10C), C52(H52A,H52B,H52C), C21(H21A,H21B,
 H21C)
;
_olex2_submission_special_instructions 'No special instructions were received'
_oxdiff_exptl_absorpt_empirical_details
;
Empirical correction (ABSPACK) includes:
- Absorption correction using spherical harmonics
- Frame scaling
;
_oxdiff_exptl_absorpt_empirical_full_max 1.895
_oxdiff_exptl_absorpt_empirical_full_min 0.395

loop_
_space_group_symop_operation_xyz
'x, y, z'
'-x, y+1/2, -z'

loop_
_atom_site_label
_atom_site_type_symbol
_atom_site_fract_x
_atom_site_fract_y
_atom_site_fract_z
_atom_site_U_iso_or_equiv
_atom_site_adp_type
_atom_site_occupancy
_atom_site_site_symmetry_order
_atom_site_calc_flag
_atom_site_refinement_flags_posn
_atom_site_refinement_flags_adp
O1 O 1.5147(5) 1.0109(3) 0.8412(3) 0.0598(12) Uani 1 1 d . .
O36 O 0.7873(6) 0.5109(3) 0.6562(3) 0.0611(13) Uani 1 1 d . .
O63 O 1.2862(5) 0.4970(2) 0.6215(3) 0.0556(12) Uani 1 1 d . .
O89 O 0.0107(5) -0.0177(3) 0.8780(3) 0.0575(10) Uani 1 1 d . U
N3 N 1.4639(7) 0.9780(3) 0.9101(4) 0.0563(14) Uani 1 1 d . .
N33 N 0.6191(6) 0.4522(3) 0.7022(4) 0.0523(13) Uani 1 1 d . .
N62 N 1.2382(6) 0.5281(3) 0.6932(4) 0.0518(13) Uani 1 1 d . .
N2 N 1.3491(6) 0.9517(3) 0.7885(4) 0.0537(14) Uani 1 1 d . .
N60 N 1.1214(6) 0.5583(3) 0.5737(4) 0.0556(14) Uani 1 1 d . .
N35 N 0.7334(6) 0.4791(3) 0.5849(4) 0.0540(13) Uani 1 1 d . .
N97 N -0.0697(7) -0.0317(3) 1.0098(4) 0.0637(16) Uani 1 1 d . .
N86 N -0.1540(6) 0.0421(3) 0.9241(4) 0.0521(13) Uani 1 1 d . .
N71 N 1.1969(8) 0.4847(3) 0.4885(4) 0.0617(15) Uani 1 1 d . .
N88 N -0.0321(6) 0.0169(3) 0.8073(4) 0.0566(11) Uani 1 1 d . U
C34 C 0.6631(7) 0.4306(3) 0.6226(4) 0.0513(15) Uani 1 1 d . .
H34 H 0.575773 0.420574 0.590021 0.062 Uiso 1 1 calc R .
N44 N 0.7103(8) 0.5241(3) 0.7881(4) 0.0615(15) Uani 1 1 d . .
N1 N 1.4357(7) 1.0260(3) 0.7062(4) 0.0609(15) Uani 1 1 d . .
C90 C -0.0719(8) -0.0050(3) 0.9430(4) 0.0535(15) Uani 1 1 d . .
C64 C 1.1991(7) 0.5108(3) 0.5555(4) 0.0515(14) Uani 1 1 d . .
C91 C 0.0035(7) 0.1134(3) 0.8588(4) 0.0516(15) Uani 1 1 d . .
C61 C 1.1729(8) 0.5782(3) 0.6540(5) 0.0554(16) Uani 1 1 d . .
H61 H 1.088492 0.589860 0.685409 0.066 Uiso 1 1 calc R .
C37 C 0.7031(7) 0.4985(3) 0.7197(4) 0.0509(14) Uani 1 1 d . .
C72 C 1.2654(9) 0.4298(3) 0.4866(5) 0.0585(17) Uani 1 1 d . .
C27 C 0.5248(7) 0.4240(3) 0.7536(4) 0.0488(14) Uani 1 1 d . .
C65 C 1.2784(8) 0.6260(3) 0.6508(5) 0.0554(16) Uani 1 1 d . .
C87 C -0.1021(7) 0.0651(3) 0.8464(4) 0.0507(15) Uani 1 1 d . .
H87 H -0.185713 0.077416 0.812492 0.061 Uiso 1 1 calc R .
C7 C 1.3923(8) 0.9291(3) 0.8711(4) 0.0539(16) Uani 1 1 d . .
H7 H 1.305069 0.918964 0.901126 0.065 Uiso 1 1 calc R .
C81 C -0.2470(10) 0.0726(4) 0.9755(6) 0.0727(16) Uani 1 1 d . U
C1 C 1.4918(7) 0.8806(3) 0.8674(4) 0.0535(15) Uani 1 1 d . .
C32 C 0.4623(8) 0.3748(4) 0.7261(5) 0.0626(18) Uani 1 1 d . .
H32 H 0.483034 0.360973 0.674525 0.075 Uiso 1 1 calc R .
C13 C 1.2098(8) 0.9444(4) 0.6576(5) 0.0595(17) Uani 1 1 d . .
H13 H 1.248696 0.977912 0.639219 0.071 Uiso 1 1 calc R .
C8 C 1.2506(8) 0.9233(3) 0.7357(5) 0.0553(16) Uani 1 1 d . .
C15 C 1.5071(9) 1.0784(4) 0.7047(5) 0.0599(17) Uani 1 1 d . .
C78 C 1.1349(9) 0.4922(4) 0.7336(6) 0.066(2) Uani 1 1 d . .
H78A H 1.061366 0.480184 0.694629 0.099 Uiso 1 1 calc GR .
H78B H 1.090063 0.512520 0.776904 0.099 Uiso 1 1 calc GR .
H78C H 1.184991 0.460255 0.755864 0.099 Uiso 1 1 calc GR .
C98 C 0.0055(9) -0.0829(4) 1.0161(5) 0.0604(18) Uani 1 1 d . .
C54 C 1.0234(7) 0.5865(3) 0.5225(5) 0.0554(16) Uani 1 1 d . .
C82 C -0.2888(8) 0.0533(4) 1.0506(5) 0.0614(18) Uani 1 1 d . .
H82 H -0.255425 0.018585 1.068619 0.074 Uiso 1 1 calc R .
C38 C 0.7644(8) 0.3804(4) 0.6280(5) 0.0578(16) Uani 1 1 d . .
C73 C 1.3704(10) 0.4194(4) 0.4296(5) 0.0642(19) Uani 1 1 d . .
H73 H 1.396746 0.447291 0.393139 0.077 Uiso 1 1 calc R .
C9 C 1.1912(9) 0.8724(4) 0.7630(5) 0.0623(18) Uani 1 1 d . .
H9 H 1.217127 0.857503 0.813850 0.075 Uiso 1 1 calc R .
C55 C 0.9703(8) 0.5667(4) 0.4495(5) 0.0610(18) Uani 1 1 d . .
H55 H 1.001325 0.531763 0.432078 0.073 Uiso 1 1 calc R .
C14 C 1.4295(8) 0.9986(3) 0.7726(4) 0.0556(16) Uani 1 1 d . .
C70 C 1.3631(9) 0.6353(4) 0.5840(5) 0.0656(19) Uani 1 1 d . .
H70 H 1.352883 0.612556 0.538114 0.079 Uiso 1 1 calc R .
C85 C -0.3952(14) 0.1527(6) 0.9949(9) 0.0963(12) Uani 1 1 d . U
C92 C 0.0854(10) 0.1186(4) 0.9297(5) 0.0638(19) Uani 1 1 d . .
H92 H 0.076981 0.092186 0.971092 0.077 Uiso 1 1 calc R .
C28 C 0.4895(9) 0.4433(4) 0.8312(5) 0.0642(19) Uani 1 1 d . .
H28 H 0.529330 0.476463 0.851063 0.077 Uiso 1 1 calc R .
C59 C 0.9734(14) 0.6381(5) 0.5481(9) 0.0961(17) Uani 1 1 d . U
H59 H 1.008810 0.652710 0.597464 0.115 Uiso 1 1 calc R .
C16 C 1.6171(11) 1.0868(4) 0.6488(6) 0.071(2) Uani 1 1 d . .
H16 H 1.649495 1.058006 0.615611 0.085 Uiso 1 1 calc R .
C66 C 1.2910(12) 0.6618(4) 0.7174(6) 0.075(2) Uani 1 1 d . .
H66 H 1.232829 0.656166 0.762463 0.090 Uiso 1 1 calc R .
C74 C 1.4361(13) 0.3680(5) 0.4267(6) 0.080(3) Uani 1 1 d . .
H74 H 1.511308 0.361902 0.390615 0.096 Uiso 1 1 calc R .
C47 C 0.7895(9) 0.5757(4) 0.7915(5) 0.0615(18) Uani 1 1 d . .
C12 C 1.1121(10) 0.9149(4) 0.6089(5) 0.068(2) Uani 1 1 d . .
H12 H 1.085092 0.928834 0.557536 0.081 Uiso 1 1 calc R .
C104 C -0.1358(9) -0.0175(5) 0.7595(6) 0.073(2) Uani 1 1 d . .
H10A H -0.085790 -0.048988 0.737192 0.109 Uiso 1 1 calc GR .
H10B H -0.177914 0.004420 0.715715 0.109 Uiso 1 1 calc GR .
H10C H -0.211526 -0.030309 0.794366 0.109 Uiso 1 1 calc GR .
C11 C 1.0520(10) 0.8639(4) 0.6357(6) 0.070(2) Uani 1 1 d . .
H11 H 0.986853 0.843882 0.602464 0.084 Uiso 1 1 calc R .
C20 C 1.4638(11) 1.1222(4) 0.7539(6) 0.071(2) Uani 1 1 d . .
H20 H 1.388718 1.116720 0.790202 0.086 Uiso 1 1 calc R .
C18 C 1.6394(14) 1.1828(5) 0.6942(7) 0.087(3) Uani 1 1 d . .
H18 H 1.685572 1.217309 0.691302 0.104 Uiso 1 1 calc R .
C31 C 0.3681(15) 0.3464(6) 0.7764(9) 0.100(3) Uani 1 1 d . U
C49 C 0.8295(13) 0.6702(4) 0.7496(6) 0.076(2) Uani 1 1 d . .
H49 H 0.805993 0.700112 0.715330 0.091 Uiso 1 1 calc R .
C56 C 0.8717(11) 0.5963(5) 0.3997(6) 0.078(3) Uani 1 1 d . .
H56 H 0.837936 0.581646 0.350011 0.093 Uiso 1 1 calc R .
C76 C 1.2852(13) 0.3357(4) 0.5340(6) 0.078(2) Uani 1 1 d . .
H76 H 1.257124 0.307664 0.569697 0.094 Uiso 1 1 calc R .
C80 C -0.2984(11) 0.1230(5) 0.9477(7) 0.0823(14) Uani 1 1 d . U
H80 H -0.268695 0.137197 0.897857 0.099 Uiso 1 1 calc R .
C77 C 1.2201(10) 0.3886(4) 0.5375(6) 0.068(2) Uani 1 1 d . .
H77 H 1.146671 0.395559 0.574368 0.082 Uiso 1 1 calc R .
C2 C 1.5823(10) 0.8696(4) 0.8011(6) 0.070(2) Uani 1 1 d . .
H2 H 1.580581 0.893807 0.756597 0.084 Uiso 1 1 calc R .
C46 C 0.8969(9) 0.5822(4) 0.8510(5) 0.0605(17) Uani 1 1 d . .
H46 H 0.919862 0.552777 0.886227 0.073 Uiso 1 1 calc R .
C68 C 1.4773(14) 0.7141(4) 0.6498(7) 0.088(3) Uani 1 1 d . .
H68 H 1.543238 0.743595 0.650120 0.106 Uiso 1 1 calc R .
C45 C 0.9712(11) 0.6326(4) 0.8585(6) 0.073(2) Uani 1 1 d . .
H45 H 1.044656 0.636349 0.898399 0.087 Uiso 1 1 calc R .
F26 F 1.0363(12) 0.7975(4) 0.7373(7) 0.147(4) Uani 1 1 d . .
C50 C 0.9390(11) 0.6756(4) 0.8097(6) 0.072(2) Uani 1 1 d . .
H50 H 0.989502 0.709083 0.815675 0.087 Uiso 1 1 calc R .
C43 C 0.7644(11) 0.3425(4) 0.5657(6) 0.071(2) Uani 1 1 d . .
H43 H 0.701482 0.347495 0.520822 0.085 Uiso 1 1 calc R .
C52 C 0.6277(10) 0.5165(4) 0.5417(6) 0.071(2) Uani 1 1 d . .
H52A H 0.550289 0.525902 0.577729 0.106 Uiso 1 1 calc GR .
H52B H 0.587938 0.497835 0.494185 0.106 Uiso 1 1 calc GR .
H52C H 0.676412 0.550033 0.525259 0.106 Uiso 1 1 calc GR .
C84 C -0.4381(13) 0.1347(6) 1.0711(8) 0.0929(16) Uani 1 1 d . U
H84 H -0.503227 0.155240 1.101667 0.112 Uiso 1 1 calc R .
C96 C 0.0217(11) 0.1526(4) 0.7965(6) 0.076(2) Uani 1 1 d . .
H96 H -0.031364 0.149259 0.747518 0.091 Uiso 1 1 calc R .
C83 C -0.3796(9) 0.0841(5) 1.1003(6) 0.072(2) Uani 1 1 d . .
H83 H -0.401296 0.071422 1.152386 0.086 Uiso 1 1 calc R .
C10 C 1.0914(10) 0.8451(4) 0.7101(6) 0.071(2) Uani 1 1 d . .
C6 C 1.4997(11) 0.8436(4) 0.9312(6) 0.073(2) Uani 1 1 d . .
H6 H 1.441961 0.849395 0.976403 0.088 Uiso 1 1 calc R .
C58 C 0.8728(16) 0.6681(6) 0.5026(10) 0.1035(14) Uani 1 1 d . U
C95 C 0.1190(13) 0.1966(5) 0.8076(8) 0.093(3) Uani 1 1 d . .
H95 H 0.131976 0.222365 0.765808 0.111 Uiso 1 1 calc R .
C4 C 1.6768(12) 0.7892(6) 0.8627(10) 0.099(4) Uani 1 1 d . .
H4 H 1.738585 0.758447 0.860800 0.118 Uiso 1 1 calc R .
C48 C 0.7565(11) 0.6203(4) 0.7413(6) 0.073(2) Uani 1 1 d . .
H48 H 0.683589 0.616583 0.701130 0.087 Uiso 1 1 calc R .
C69 C 1.4655(13) 0.6791(5) 0.5848(8) 0.089(3) Uani 1 1 d . .
H69 H 1.525447 0.684060 0.540360 0.107 Uiso 1 1 calc R .
C99 C 0.1137(11) -0.0899(5) 1.0731(6) 0.074(2) Uani 1 1 d . .
H99 H 0.142796 -0.059809 1.105617 0.089 Uiso 1 1 calc R .
C93 C 0.1824(11) 0.1638(4) 0.9401(6) 0.075(2) Uani 1 1 d . .
H93 H 0.237313 0.167450 0.988448 0.090 Uiso 1 1 calc R .
C30 C 0.3288(11) 0.3639(5) 0.8498(7) 0.079(3) Uani 1 1 d . .
H30 H 0.260947 0.344606 0.880327 0.095 Uiso 1 1 calc R .
C19 C 1.5295(17) 1.1734(5) 0.7499(8) 0.094(3) Uani 1 1 d . .
H19 H 1.500666 1.201941 0.784439 0.113 Uiso 1 1 calc R .
C39 C 0.8555(10) 0.3727(4) 0.6951(6) 0.073(2) Uani 1 1 d . .
H39 H 0.857592 0.398640 0.737434 0.087 Uiso 1 1 calc R .
C29 C 0.3952(11) 0.4128(5) 0.8783(6) 0.075(2) Uani 1 1 d . .
H29 H 0.375366 0.425278 0.930756 0.090 Uiso 1 1 calc R .
C17 C 1.6766(12) 1.1405(5) 0.6447(7) 0.084(3) Uani 1 1 d . .
H17 H 1.746087 1.147384 0.605474 0.100 Uiso 1 1 calc R .
C94 C 0.1952(11) 0.2019(5) 0.8795(7) 0.080(3) Uani 1 1 d . .
H94 H 0.257403 0.232192 0.887206 0.096 Uiso 1 1 calc R .
C21 C 1.3570(9) 1.0148(4) 0.9506(6) 0.072(2) Uani 1 1 d . .
H21A H 1.408133 1.043415 0.980850 0.108 Uiso 1 1 calc GR .
H21B H 1.299761 0.993067 0.987197 0.108 Uiso 1 1 calc GR .
H21C H 1.294207 1.031760 0.909771 0.108 Uiso 1 1 calc GR .
F79 F 0.8261(8) 0.7170(3) 0.5287(5) 0.1035(14) Uani 1 1 d . U
C3 C 1.6724(12) 0.8242(5) 0.8002(9) 0.090(3) Uani 1 1 d . .
H3 H 1.730983 0.817949 0.755497 0.108 Uiso 1 1 calc R .
C100 C 0.1821(13) -0.1414(5) 1.0837(7) 0.087(3) Uani 1 1 d . .
H100 H 0.258569 -0.145448 1.121703 0.104 Uiso 1 1 calc R .
C41 C 0.9446(13) 0.2876(5) 0.6350(7) 0.087(3) Uani 1 1 d . .
H41 H 1.003901 0.256151 0.637245 0.104 Uiso 1 1 calc R .
F53 F 0.3062(10) 0.2987(4) 0.7445(6) 0.124(2) Uani 1 1 d . U
F105 F -0.4446(7) 0.2026(3) 0.9651(4) 0.0963(12) Uani 1 1 d . U
C42 C 0.8563(13) 0.2968(5) 0.5682(7) 0.086(3) Uani 1 1 d . .
H42 H 0.857788 0.272293 0.524069 0.103 Uiso 1 1 calc R .
C67 C 1.3859(15) 0.7044(6) 0.7175(7) 0.093(3) Uani 1 1 d . .
H67 H 1.392184 0.727988 0.762653 0.112 Uiso 1 1 calc R .
C75 C 1.3914(14) 0.3252(5) 0.4770(7) 0.087(3) Uani 1 1 d . .
H75 H 1.432135 0.289799 0.472771 0.105 Uiso 1 1 calc R .
C103 C -0.0349(14) -0.1288(5) 0.9687(7) 0.087(3) Uani 1 1 d . .
H103 H -0.108403 -0.124705 0.928900 0.104 Uiso 1 1 calc R .
C57 C 0.8248(15) 0.6490(5) 0.4270(9) 0.0996(18) Uani 1 1 d . U
H57 H 0.762252 0.670678 0.394490 0.120 Uiso 1 1 calc R .
C5 C 1.5939(13) 0.7966(5) 0.9299(9) 0.093(3) Uani 1 1 d . .
H5 H 1.598853 0.771611 0.973549 0.112 Uiso 1 1 calc R .
C40 C 0.9463(13) 0.3247(5) 0.6991(8) 0.088(3) Uani 1 1 d . .
H40 H 1.006532 0.318459 0.744806 0.105 Uiso 1 1 calc R .
C101 C 0.1366(14) -0.1851(5) 1.0387(8) 0.091(3) Uani 1 1 d . .
H101 H 0.177960 -0.220062 1.047864 0.109 Uiso 1 1 calc R .
C102 C 0.0287(17) -0.1787(5) 0.9786(9) 0.102(4) Uani 1 1 d . .
H102 H 0.000780 -0.208664 0.945644 0.123 Uiso 1 1 calc R .

loop_
_atom_site_aniso_label
_atom_site_aniso_U_11
_atom_site_aniso_U_22
_atom_site_aniso_U_33
_atom_site_aniso_U_23
_atom_site_aniso_U_13
_atom_site_aniso_U_12
O1 0.044(2) 0.070(3) 0.065(3) 0.002(3) -0.007(2) -0.006(2)
O36 0.052(2) 0.065(3) 0.066(3) -0.005(3) 0.001(2) -0.008(2)
O63 0.049(2) 0.059(3) 0.059(3) -0.005(2) 0.002(2) 0.008(2)
O89 0.0456(19) 0.067(3) 0.060(2) -0.005(2) -0.0002(17) 0.0038(19)
N3 0.049(3) 0.062(4) 0.058(3) -0.002(3) -0.004(2) 0.000(3)
N33 0.044(3) 0.054(3) 0.059(3) -0.006(3) 0.012(2) -0.005(2)
N62 0.051(3) 0.054(3) 0.051(3) 0.002(2) 0.003(2) 0.006(2)
N2 0.045(3) 0.061(4) 0.054(3) 0.006(3) -0.015(2) -0.002(2)
N60 0.049(3) 0.057(3) 0.061(3) -0.007(3) -0.006(2) 0.008(3)
N35 0.048(3) 0.060(4) 0.055(3) 0.000(3) 0.002(2) -0.003(3)
N97 0.060(3) 0.065(4) 0.067(4) 0.007(3) 0.007(3) 0.006(3)
N86 0.043(3) 0.056(3) 0.058(3) 0.000(3) 0.006(2) 0.005(2)
N71 0.064(3) 0.054(3) 0.067(4) -0.004(3) -0.004(3) 0.009(3)
N88 0.047(2) 0.066(3) 0.056(2) -0.003(2) -0.0008(19) 0.003(2)
C34 0.046(3) 0.058(4) 0.050(3) -0.004(3) 0.003(3) 0.001(3)
N44 0.063(3) 0.054(4) 0.067(4) -0.006(3) -0.001(3) -0.007(3)
N1 0.056(3) 0.062(4) 0.064(3) 0.005(3) -0.006(3) -0.007(3)
C90 0.048(3) 0.059(4) 0.053(3) -0.001(3) 0.004(3) -0.003(3)
C64 0.044(3) 0.049(4) 0.062(4) 0.002(3) -0.001(3) 0.007(3)
C91 0.045(3) 0.058(4) 0.052(3) 0.006(3) 0.000(3) 0.004(3)
C61 0.053(3) 0.055(4) 0.058(4) 0.005(3) 0.002(3) 0.005(3)
C37 0.044(3) 0.053(4) 0.056(3) 0.002(3) -0.001(3) -0.005(3)
C72 0.064(4) 0.055(4) 0.056(4) -0.006(3) -0.009(3) 0.004(3)
C27 0.037(3) 0.060(4) 0.049(3) 0.010(3) 0.007(2) 0.006(3)
C65 0.052(3) 0.052(4) 0.062(4) 0.006(3) 0.001(3) 0.004(3)
C87 0.037(3) 0.060(4) 0.054(3) 0.001(3) -0.001(2) 0.000(3)
C7 0.049(3) 0.062(4) 0.051(3) 0.003(3) -0.003(3) -0.001(3)
C81 0.057(3) 0.076(3) 0.086(3) -0.009(3) 0.011(3) 0.006(3)
C1 0.046(3) 0.060(4) 0.053(3) 0.001(3) -0.007(3) -0.004(3)
C32 0.050(3) 0.069(5) 0.069(4) -0.001(4) 0.013(3) -0.012(3)
C13 0.046(3) 0.071(5) 0.061(4) 0.002(3) -0.007(3) -0.004(3)
C8 0.046(3) 0.060(4) 0.060(4) 0.004(3) -0.003(3) 0.000(3)
C15 0.057(4) 0.059(4) 0.064(4) 0.006(3) -0.002(3) -0.003(3)
C78 0.053(4) 0.072(5) 0.072(5) 0.016(4) 0.011(3) 0.004(4)
C98 0.059(4) 0.056(4) 0.067(4) 0.003(3) 0.010(3) 0.007(3)
C54 0.043(3) 0.061(4) 0.063(4) 0.011(3) 0.004(3) 0.002(3)
C82 0.054(4) 0.074(5) 0.056(4) -0.008(4) 0.002(3) -0.004(3)
C38 0.048(3) 0.060(4) 0.066(4) 0.006(3) 0.007(3) -0.001(3)
C73 0.076(5) 0.066(5) 0.050(4) -0.009(3) -0.006(3) 0.007(4)
C9 0.059(4) 0.066(5) 0.061(4) 0.003(4) -0.012(3) -0.005(4)
C55 0.051(3) 0.067(5) 0.064(4) 0.009(4) -0.012(3) -0.008(3)
C14 0.051(3) 0.060(4) 0.055(4) 0.003(3) -0.006(3) -0.005(3)
C70 0.064(4) 0.066(5) 0.068(4) -0.002(4) 0.007(4) -0.006(4)
C85 0.087(2) 0.094(3) 0.108(3) -0.007(2) 0.010(2) 0.014(2)
C92 0.066(4) 0.070(5) 0.055(4) -0.002(4) -0.008(3) -0.009(4)
C28 0.060(4) 0.071(5) 0.062(4) 0.005(4) 0.010(3) 0.006(4)
C59 0.090(3) 0.073(3) 0.124(4) 0.013(3) -0.015(3) 0.030(3)
C16 0.081(5) 0.063(5) 0.069(5) 0.001(4) 0.009(4) -0.005(4)
C66 0.090(6) 0.065(5) 0.071(5) -0.009(4) -0.001(4) -0.007(5)
C74 0.097(7) 0.078(6) 0.066(5) -0.012(5) 0.003(5) 0.020(5)
C47 0.065(4) 0.057(4) 0.063(4) -0.008(3) 0.005(3) -0.008(3)
C12 0.066(5) 0.075(5) 0.061(4) -0.004(4) -0.011(4) 0.001(4)
C104 0.055(4) 0.088(6) 0.075(5) -0.021(5) -0.014(4) 0.000(4)
C11 0.060(4) 0.071(5) 0.079(5) -0.020(4) -0.024(4) -0.004(4)
C20 0.073(5) 0.058(5) 0.084(5) 0.003(4) 0.014(4) 0.000(4)
C18 0.101(7) 0.077(7) 0.083(6) 0.000(5) 0.003(6) -0.025(6)
C31 0.109(6) 0.078(5) 0.117(6) 0.016(5) 0.040(5) -0.030(5)
C49 0.091(6) 0.064(5) 0.073(5) 0.001(4) 0.004(5) 0.003(5)
C56 0.077(5) 0.085(7) 0.070(5) 0.011(5) -0.019(4) 0.000(5)
C76 0.103(7) 0.051(5) 0.080(5) 0.005(4) -0.004(5) -0.009(5)
C80 0.070(3) 0.083(3) 0.095(3) -0.007(3) 0.011(2) 0.009(2)
C77 0.070(5) 0.065(5) 0.070(5) -0.006(4) 0.009(4) -0.003(4)
C2 0.061(4) 0.077(6) 0.072(5) -0.011(4) 0.003(4) -0.003(4)
C46 0.056(4) 0.065(5) 0.059(4) 0.000(3) -0.004(3) -0.005(3)
C68 0.112(8) 0.060(5) 0.091(6) 0.018(5) -0.029(6) -0.031(5)
C45 0.076(5) 0.073(6) 0.069(5) -0.010(4) -0.001(4) -0.012(4)
F26 0.166(8) 0.102(6) 0.170(8) 0.045(6) -0.051(7) -0.053(6)
C50 0.075(5) 0.063(5) 0.080(5) -0.014(4) 0.016(4) -0.010(4)
C43 0.081(5) 0.065(5) 0.068(5) -0.007(4) 0.010(4) 0.002(4)
C52 0.060(4) 0.078(6) 0.075(5) 0.013(4) -0.002(4) 0.002(4)
C84 0.083(3) 0.092(3) 0.104(3) -0.010(3) 0.012(3) 0.013(3)
C96 0.078(5) 0.073(6) 0.076(5) 0.019(5) -0.018(4) -0.015(5)
C83 0.056(4) 0.083(6) 0.077(5) -0.019(5) 0.015(4) -0.007(4)
C10 0.062(4) 0.064(5) 0.087(6) -0.003(4) -0.011(4) -0.018(4)
C6 0.076(5) 0.064(5) 0.079(5) 0.013(4) -0.008(4) 0.003(4)
C58 0.099(3) 0.080(3) 0.131(3) 0.014(2) -0.014(3) 0.028(2)
C95 0.092(7) 0.077(7) 0.108(8) 0.028(6) -0.021(6) -0.019(6)
C4 0.067(5) 0.088(8) 0.140(11) -0.027(8) -0.024(7) 0.012(5)
C48 0.086(6) 0.056(5) 0.075(5) -0.003(4) -0.023(4) 0.004(4)
C69 0.079(6) 0.086(7) 0.104(7) 0.022(6) 0.007(5) -0.021(5)
C99 0.076(5) 0.080(6) 0.066(5) -0.007(4) 0.001(4) 0.003(5)
C93 0.075(5) 0.073(6) 0.077(5) 0.001(5) -0.008(4) -0.017(5)
C30 0.068(5) 0.078(6) 0.093(6) 0.029(5) 0.025(5) 0.010(4)
C19 0.132(10) 0.062(6) 0.088(6) 0.006(5) 0.014(7) -0.007(6)
C39 0.074(5) 0.073(6) 0.070(5) 0.006(4) -0.005(4) 0.017(4)
C29 0.083(6) 0.079(6) 0.063(5) 0.007(4) 0.024(4) 0.005(5)
C17 0.082(6) 0.078(6) 0.091(6) 0.019(5) 0.005(5) -0.020(5)
C94 0.075(5) 0.067(5) 0.097(7) -0.001(5) -0.009(5) -0.015(5)
C21 0.053(4) 0.079(6) 0.085(5) -0.020(5) 0.014(4) -0.001(4)
F79 0.099(3) 0.080(3) 0.131(3) 0.014(2) -0.014(3) 0.028(2)
C3 0.072(6) 0.079(7) 0.118(9) -0.029(7) 0.002(6) 0.013(5)
C100 0.082(6) 0.090(8) 0.087(6) 0.008(6) -0.005(5) 0.021(6)
C41 0.090(6) 0.074(6) 0.098(7) 0.017(5) 0.022(6) 0.022(5)
F53 0.131(5) 0.101(5) 0.140(5) 0.008(4) 0.028(5) -0.033(4)
F105 0.087(2) 0.094(3) 0.108(3) -0.007(2) 0.010(2) 0.014(2)
C42 0.094(7) 0.077(6) 0.086(6) -0.004(5) 0.008(5) 0.020(5)
C67 0.112(8) 0.085(7) 0.081(6) -0.006(6) -0.010(6) -0.019(7)
C75 0.110(8) 0.063(6) 0.087(6) -0.020(5) -0.018(6) 0.023(5)
C103 0.104(8) 0.068(6) 0.086(6) 0.000(5) -0.028(6) -0.002(5)
C57 0.093(3) 0.078(3) 0.126(4) 0.018(3) -0.017(3) 0.027(3)
C5 0.088(7) 0.072(6) 0.118(9) 0.013(6) -0.022(7) 0.009(6)
C40 0.078(6) 0.080(7) 0.104(7) 0.000(6) -0.014(5) 0.023(5)
C101 0.097(7) 0.078(7) 0.097(7) 0.008(6) -0.004(6) 0.025(6)
C102 0.133(11) 0.067(6) 0.106(8) -0.022(6) -0.008(8) 0.018(7)

loop_
_atom_type_symbol
_atom_type_description
_atom_type_scat_dispersion_real
_atom_type_scat_dispersion_imag
_atom_type_scat_source
C C 0.0181 0.0091 'International Tables Vol C Tables 4.2.6.8 and 6.1.1.4'
H H 0.0000 0.0000 'International Tables Vol C Tables 4.2.6.8 and 6.1.1.4'
F F 0.0727 0.0534 'International Tables Vol C Tables 4.2.6.8 and 6.1.1.4'
N N 0.0311 0.0180 'International Tables Vol C Tables 4.2.6.8 and 6.1.1.4'
O O 0.0492 0.0322 'International Tables Vol C Tables 4.2.6.8 and 6.1.1.4'

loop_
_geom_angle_atom_site_label_1
_geom_angle_atom_site_label_2
_geom_angle_atom_site_label_3
_geom_angle
C14 O1 N3 109.0(5)
C37 O36 N35 108.0(5)
C64 O63 N62 109.0(5)
C90 O89 N88 110.2(5)
O1 N3 C7 104.0(5)
O1 N3 C21 104.5(7)
C7 N3 C21 111.8(6)
C37 N33 C34 107.7(5)
C37 N33 C27 128.2(6)
C27 N33 C34 123.5(6)
O63 N62 C61 101.2(5)
C78 N62 O63 106.0(6)
C78 N62 C61 114.5(6)
C8 N2 C7 121.9(6)
C14 N2 C7 109.5(6)
C14 N2 C8 128.3(6)
C64 N60 C61 107.8(6)
C64 N60 C54 127.0(7)
C54 N60 C61 124.9(7)
O36 N35 C34 102.7(5)
O36 N35 C52 105.5(6)
C34 N35 C52 112.8(6)
C90 N97 C98 120.0(7)
C90 N86 C87 108.0(5)
C90 N86 C81 128.3(7)
C81 N86 C87 122.1(7)
C64 N71 C72 118.0(7)
O89 N88 C87 102.3(5)
C104 N88 O89 105.0(7)
C104 N88 C87 112.7(6)
N33 C34 N35 103.0(6)
N33 C34 H34 109.2
N33 C34 C38 114.1(6)
N35 C34 H34 109.2
N35 C34 C38 112.0(6)
C38 C34 H34 109.2
C37 N44 C47 117.7(7)
C14 N1 C15 120.2(7)
O89 C90 N86 108.8(6)
N97 C90 O89 124.4(7)
N97 C90 N86 126.8(7)
O63 C64 N60 109.0(6)
N71 C64 O63 124.1(7)
N71 C64 N60 126.8(7)
C92 C91 C87 121.1(7)
C92 C91 C96 118.8(8)
C96 C91 C87 120.1(7)
N62 C61 H61 108.7
N62 C61 C65 112.3(6)
N60 C61 N62 104.0(6)
N60 C61 H61 108.7
N60 C61 C65 114.2(6)
C65 C61 H61 108.7
O36 C37 N33 110.4(6)
N44 C37 O36 123.5(7)
N44 C37 N33 125.9(6)
C73 C72 N71 119.1(8)
C77 C72 N71 120.1(8)
C77 C72 C73 120.7(8)
C32 C27 N33 118.5(6)
C32 C27 C28 118.3(7)
C28 C27 N33 123.2(7)
C70 C65 C61 122.0(8)
C70 C65 C66 119.0(8)
C66 C65 C61 118.9(8)
N86 C87 N88 103.6(6)
N86 C87 C91 112.8(6)
N86 C87 H87 109.5
N88 C87 C91 111.7(5)
N88 C87 H87 109.5
C91 C87 H87 109.5
N3 C7 N2 101.9(6)
N3 C7 H7 109.8
N2 C7 H7 109.8
C1 C7 N3 111.8(6)
C1 C7 N2 113.4(6)
C1 C7 H7 109.8
C82 C81 N86 122.8(9)
C80 C81 N86 117.8(9)
C80 C81 C82 119.4(9)
C2 C1 C7 123.7(8)
C6 C1 C7 119.9(7)
C6 C1 C2 116.4(8)
C27 C32 H32 120.4
C27 C32 C31 119.1(9)
C31 C32 H32 120.4
C8 C13 H13 120.3
C12 C13 H13 120.3
C12 C13 C8 119.4(8)
N2 C8 C13 122.0(7)
C9 C8 N2 118.1(7)
C9 C8 C13 119.9(7)
C16 C15 N1 118.8(8)
C20 C15 N1 121.4(8)
C20 C15 C16 119.7(8)
N62 C78 H78A 109.5
N62 C78 H78B 109.5
N62 C78 H78C 109.5
H78A C78 H78B 109.5
H78A C78 H78C 109.5
H78B C78 H78C 109.5
C99 C98 N97 120.4(9)
C99 C98 C103 117.8(9)
C103 C98 N97 121.6(8)
C55 C54 N60 124.8(8)
C55 C54 C59 117.5(9)
C59 C54 N60 117.7(9)
C81 C82 H82 119.1
C81 C82 C83 121.8(10)
C83 C82 H82 119.1
C43 C38 C34 119.6(8)
C43 C38 C39 119.6(9)
C39 C38 C34 120.8(8)
C72 C73 H73 120.0
C74 C73 C72 120.0(9)
C74 C73 H73 120.0
C8 C9 H9 121.3
C10 C9 C8 117.3(8)
C10 C9 H9 121.3
C54 C55 H55 118.4
C54 C55 C56 123.1(9)
C56 C55 H55 118.4
N2 C14 O1 108.5(6)
N1 C14 O1 123.0(7)
N1 C14 N2 128.3(7)
C65 C70 H70 119.9
C65 C70 C69 120.3(9)
C69 C70 H70 119.9
C80 C85 C84 122.7(13)
F105 C85 C80 117.5(12)
F105 C85 C84 119.7(11)
C91 C92 H92 119.9
C91 C92 C93 120.2(8)
C93 C92 H92 119.9
C27 C28 H28 120.2
C29 C28 C27 119.6(9)
C29 C28 H28 120.2
C54 C59 H59 119.2
C58 C59 C54 121.7(13)
C58 C59 H59 119.2
C15 C16 H16 121.5
C15 C16 C17 116.9(9)
C17 C16 H16 121.5
C65 C66 H66 119.6
C67 C66 C65 120.8(10)
C67 C66 H66 119.6
C73 C74 H74 119.8
C73 C74 C75 120.5(10)
C75 C74 H74 119.8
C46 C47 N44 118.6(8)
C48 C47 N44 122.8(8)
C48 C47 C46 118.5(8)
C13 C12 H12 119.5
C13 C12 C11 121.1(8)
C11 C12 H12 119.5
N88 C104 H10A 109.5
N88 C104 H10B 109.5
N88 C104 H10C 109.5
H10A C104 H10B 109.5
H10A C104 H10C 109.5
H10B C104 H10C 109.5
C12 C11 H11 120.9
C10 C11 C12 118.3(8)
C10 C11 H11 120.9
C15 C20 H20 119.4
C19 C20 C15 121.1(10)
C19 C20 H20 119.4
C19 C18 H18 121.0
C17 C18 H18 121.0
C17 C18 C19 118.0(10)
C30 C31 C32 124.6(12)
C30 C31 F53 119.1(9)
F53 C31 C32 116.2(11)
C50 C49 H49 120.4
C48 C49 H49 120.4
C48 C49 C50 119.3(10)
C55 C56 H56 121.0
C55 C56 C57 117.9(10)
C57 C56 H56 121.0
C77 C76 H76 120.1
C75 C76 H76 120.1
C75 C76 C77 119.9(9)
C81 C80 C85 119.2(11)
C81 C80 H80 120.4
C85 C80 H80 120.4
C72 C77 C76 119.5(8)
C72 C77 H77 120.2
C76 C77 H77 120.2
C1 C2 H2 119.1
C3 C2 C1 121.8(11)
C3 C2 H2 119.1
C47 C46 H46 120.0
C47 C46 C45 120.1(9)
C45 C46 H46 120.0
C69 C68 H68 121.0
C69 C68 C67 118.1(10)
C67 C68 H68 121.0
C46 C45 H45 119.4
C50 C45 C46 121.2(9)
C50 C45 H45 119.4
C49 C50 H50 120.1
C45 C50 C49 119.8(9)
C45 C50 H50 120.1
C38 C43 H43 119.4
C38 C43 C42 121.2(10)
C42 C43 H43 119.4
N35 C52 H52A 109.5
N35 C52 H52B 109.5
N35 C52 H52C 109.5
H52A C52 H52B 109.5
H52A C52 H52C 109.5
H52B C52 H52C 109.5
C85 C84 H84 121.3
C85 C84 C83 117.4(11)
C83 C84 H84 121.3
C91 C96 H96 119.9
C95 C96 C91 120.2(9)
C95 C96 H96 119.9
C82 C83 C84 119.3(10)
C82 C83 H83 120.4
C84 C83 H83 120.4
C11 C10 C9 124.0(9)
F26 C10 C9 116.2(9)
F26 C10 C11 119.7(9)
C1 C6 H6 119.2
C1 C6 C5 121.5(11)
C5 C6 H6 119.2
F79 C58 C59 120.5(14)
F79 C58 C57 118.9(11)
C57 C58 C59 120.5(13)
C96 C95 H95 120.1
C94 C95 C96 119.9(10)
C94 C95 H95 120.1
C3 C4 H4 118.9
C3 C4 C5 122.3(11)
C5 C4 H4 118.9
C47 C48 C49 121.2(9)
C47 C48 H48 119.4
C49 C48 H48 119.4
C70 C69 H69 119.7
C68 C69 C70 120.6(10)
C68 C69 H69 119.7
C98 C99 H99 119.5
C98 C99 C100 121.0(10)
C100 C99 H99 119.5
C92 C93 H93 120.1
C94 C93 C92 119.7(9)
C94 C93 H93 120.1
C31 C30 H30 122.0
C31 C30 C29 116.1(9)
C29 C30 H30 122.0
C20 C19 C18 120.2(11)
C20 C19 H19 119.9
C18 C19 H19 119.9
C38 C39 H39 120.3
C38 C39 C40 119.4(10)
C40 C39 H39 120.3
C28 C29 C30 122.1(9)
C28 C29 H29 118.9
C30 C29 H29 118.9
C16 C17 H17 118.0
C18 C17 C16 123.9(10)
C18 C17 H17 118.0
C95 C94 H94 119.4
C93 C94 C95 121.2(10)
C93 C94 H94 119.4
N3 C21 H21A 109.5
N3 C21 H21B 109.5
N3 C21 H21C 109.5
H21A C21 H21B 109.5
H21A C21 H21C 109.5
H21B C21 H21C 109.5
C2 C3 H3 119.9
C4 C3 C2 120.2(12)
C4 C3 H3 119.9
C99 C100 H100 120.3
C101 C100 C99 119.3(10)
C101 C100 H100 120.3
C42 C41 H41 119.9
C42 C41 C40 120.2(10)
C40 C41 H41 119.9
C43 C42 H42 119.9
C41 C42 C43 120.1(11)
C41 C42 H42 119.9
C66 C67 C68 121.2(11)
C66 C67 H67 119.4
C68 C67 H67 119.4
C74 C75 H75 120.4
C76 C75 C74 119.3(9)
C76 C75 H75 120.4
C98 C103 H103 119.0
C102 C103 C98 121.9(11)
C102 C103 H103 119.0
C56 C57 H57 120.4
C58 C57 C56 119.1(10)
C58 C57 H57 120.4
C6 C5 H5 121.1
C4 C5 C6 117.8(12)
C4 C5 H5 121.1
C39 C40 H40 120.2
C41 C40 C39 119.5(10)
C41 C40 H40 120.2
C100 C101 H101 119.7
C100 C101 C102 120.7(11)
C102 C101 H101 119.7
C103 C102 C101 119.1(12)
C103 C102 H102 120.4
C101 C102 H102 120.4

loop_
_geom_bond_atom_site_label_1
_geom_bond_atom_site_label_2
_geom_bond_distance
O1 N3 1.460(9)
O1 C14 1.381(9)
O36 N35 1.467(8)
O36 C37 1.342(9)
O63 N62 1.465(8)
O63 C64 1.367(9)
O89 N88 1.468(9)
O89 C90 1.355(9)
N3 C7 1.479(10)
N3 C21 1.486(10)
N33 C34 1.467(9)
N33 C37 1.376(9)
N33 C27 1.396(8)
N62 C61 1.480(9)
N62 C78 1.450(10)
N2 C7 1.498(9)
N2 C8 1.408(10)
N2 C14 1.371(10)
N60 C64 1.378(9)
N60 C61 1.464(10)
N60 C54 1.387(10)
N35 C34 1.471(10)
N35 C52 1.486(11)
N97 C90 1.265(10)
N97 C98 1.410(11)
N86 C90 1.386(10)
N86 C87 1.474(9)
N86 C81 1.414(10)
N71 C64 1.260(10)
N71 C72 1.457(10)
N88 C87 1.474(10)
N88 C104 1.468(11)
C34 H34 0.9800
C34 C38 1.520(11)
N44 C37 1.274(10)
N44 C47 1.433(11)
N1 C15 1.416(11)
N1 C14 1.272(10)
C91 C87 1.519(10)
C91 C92 1.371(11)
C91 C96 1.398(12)
C61 H61 0.9800
C61 C65 1.500(11)
C72 C73 1.379(12)
C72 C77 1.362(13)
C27 C32 1.379(12)
C27 C28 1.395(11)
C65 C70 1.373(11)
C65 C66 1.387(12)
C87 H87 0.9800
C7 H7 0.9800
C7 C1 1.479(11)
C81 C82 1.374(13)
C81 C80 1.370(16)
C1 C2 1.407(11)
C1 C6 1.368(12)
C32 H32 0.9300
C32 C31 1.386(12)
C13 H13 0.9300
C13 C8 1.415(11)
C13 C12 1.379(12)
C8 C9 1.412(12)
C15 C16 1.394(12)
C15 C20 1.384(13)
C78 H78A 0.9600
C78 H78B 0.9600
C78 H78C 0.9600
C98 C99 1.354(13)
C98 C103 1.389(14)
C54 C55 1.361(12)
C54 C59 1.386(15)
C82 H82 0.9300
C82 C83 1.391(11)
C38 C43 1.363(12)
C38 C39 1.374(12)
C73 H73 0.9300
C73 C74 1.372(13)
C9 H9 0.9300
C9 C10 1.403(12)
C55 H55 0.9300
C55 C56 1.395(12)
C70 H70 0.9300
C70 C69 1.407(14)
C85 C80 1.386(16)
C85 C84 1.383(19)
C85 F105 1.363(16)
C92 H92 0.9300
C92 C93 1.408(13)
C28 H28 0.9300
C28 C29 1.381(12)
C59 H59 0.9300
C59 C58 1.374(16)
C16 H16 0.9300
C16 C17 1.399(14)
C66 H66 0.9300
C66 C67 1.341(16)
C74 H74 0.9300
C74 C75 1.383(17)
C47 C46 1.375(12)
C47 C48 1.375(13)
C12 H12 0.9300
C12 C11 1.415(14)
C104 H10A 0.9600
C104 H10B 0.9600
C104 H10C 0.9600
C11 H11 0.9300
C11 C10 1.337(14)
C20 H20 0.9300
C20 C19 1.367(15)
C18 H18 0.9300
C18 C19 1.394(17)
C18 C17 1.345(17)
C31 C30 1.328(18)
C31 F53 1.373(16)
C49 H49 0.9300
C49 C50 1.393(15)
C49 C48 1.376(14)
C56 H56 0.9300
C56 C57 1.411(17)
C76 H76 0.9300
C76 C77 1.403(14)
C76 C75 1.387(16)
C80 H80 0.9300
C77 H77 0.9300
C2 H2 0.9300
C2 C3 1.365(15)
C46 H46 0.9300
C46 C45 1.390(13)
C68 H68 0.9300
C68 C69 1.354(18)
C68 C67 1.425(18)
C45 H45 0.9300
C45 C50 1.331(15)
F26 C10 1.328(12)
C50 H50 0.9300
C43 H43 0.9300
C43 C42 1.380(14)
C52 H52A 0.9600
C52 H52B 0.9600
C52 H52C 0.9600
C84 H84 0.9300
C84 C83 1.402(17)
C96 H96 0.9300
C96 C95 1.389(15)
C83 H83 0.9300
C6 H6 0.9300
C6 C5 1.420(15)
C58 F79 1.322(15)
C58 C57 1.38(2)
C95 H95 0.9300
C95 C94 1.357(16)
C4 H4 0.9300
C4 C3 1.32(2)
C4 C5 1.363(19)
C48 H48 0.9300
C69 H69 0.9300
C99 H99 0.9300
C99 C100 1.393(15)
C93 H93 0.9300
C93 C94 1.354(15)
C30 H30 0.9300
C30 C29 1.395(16)
C19 H19 0.9300
C39 H39 0.9300
C39 C40 1.420(14)
C29 H29 0.9300
C17 H17 0.9300
C94 H94 0.9300
C21 H21A 0.9600
C21 H21B 0.9600
C21 H21C 0.9600
C3 H3 0.9300
C100 H100 0.9300
C100 C101 1.338(18)
C41 H41 0.9300
C41 C42 1.361(17)
C41 C40 1.372(18)
C42 H42 0.9300
C67 H67 0.9300
C75 H75 0.9300
C103 H103 0.9300
C103 C102 1.337(17)
C57 H57 0.9300
C5 H5 0.9300
C40 H40 0.9300
C101 H101 0.9300
C101 C102 1.385(19)
C102 H102 0.9300

loop_
_smtbx_masks_void_nr
_smtbx_masks_void_average_x
_smtbx_masks_void_average_y
_smtbx_masks_void_average_z
_smtbx_masks_void_volume
_smtbx_masks_void_count_electrons
1 0.229 0.741 0.890 21.3 0.3
2 0.354 0.781 0.200 7.2 1.0
3 0.646 0.281 0.800 7.2 1.0
4 0.771 0.241 0.110 21.3 0.3
